data_4308914
loop_
_publ_author_name
'Xian-Ming Zhang'
'Rui-Qin Fang'

_publ_contact_author
;
      'Zhang, Xian-Ming'
      School of Chemistry & Material Science
      Shanxi Normal University
      Linfen 041004
      Shanxi Province
      P. R. China
;
_publ_contact_author_email zhangxm@dns.sxtu.edu.cn
_publ_contact_author_fax 86-357-2051402
_publ_contact_author_phone 86-357-2051402
_publ_section_title
;
Hydrothermal Syntheses and Structures of Two Mixed-Valence Copper(I,II)
2-Pyrazinecarboxylate Coordination Polymers
;
_journal_name_full 'Inorganic Chemistry'
_journal_page_first 3955
_journal_page_last 3959
_journal_paper_doi 10.1021/ic050118m
_journal_volume 44
_journal_year 2005
_chemical_formula_sum 'C10 H8 Br Cu2 N4 O5'
_chemical_formula_weight 471.19
_chemical_name_systematic
; 
Hydrothermal Syntheses and Structures of Two
Mixed-valence Copper(I,II) 2-Pyrazinecarboxylate 
Coordination Polymers 
;
_space_group_IT_number 61
_symmetry_cell_setting orthorhombic
_symmetry_space_group_name_Hall '-P 2ac 2ab'
_symmetry_space_group_name_H-M 'P b c a'
_atom_sites_solution_hydrogens geom
_atom_sites_solution_primary direct
_atom_sites_solution_secondary difmap
_audit_creation_method SHELXL-97
_cell_angle_alpha 90.00
_cell_angle_beta 90.00
_cell_angle_gamma 90.00
_cell_formula_units_Z 8
_cell_length_a 13.156(3)
_cell_length_b 7.7171(17)
_cell_length_c 26.148(6)
_cell_measurement_temperature 298(2)
_cell_volume 2654.7(10)
_computing_cell_refinement 'SMART (Bruker, 2001)'
_computing_data_collection 'SMART (Bruker, 2001)'
_computing_data_reduction 'SAINT (Bruker, 2001)'
_computing_molecular_graphics 'ORTEP-II (Johnson, 1976)'
_computing_publication_material 'SHELXL-97 (Sheldrick, 1997)'
_computing_structure_refinement 'SHELXL-97 (Sheldrick, 1997)'
_computing_structure_solution 'SHELXS-97 (Sheldrick, 1990)'
_diffrn_ambient_temperature 298(2)
_diffrn_measured_fraction_theta_full 0.959
_diffrn_measured_fraction_theta_max 0.959
_diffrn_measurement_device_type 'Bruker Apex CCD Diffractometer'
_diffrn_measurement_method '\f and \w scan'
_diffrn_radiation_monochromator graphite
_diffrn_radiation_source 'fine-focus sealed tube'
_diffrn_radiation_type MoK\a
_diffrn_radiation_wavelength 0.71073
_diffrn_reflns_av_R_equivalents 0.0758
_diffrn_reflns_av_sigmaI/netI 0.0615
_diffrn_reflns_limit_h_max 17
_diffrn_reflns_limit_h_min -17
_diffrn_reflns_limit_k_max 10
_diffrn_reflns_limit_k_min -9
_diffrn_reflns_limit_l_max 33
_diffrn_reflns_limit_l_min -34
_diffrn_reflns_number 17271
_diffrn_reflns_theta_full 28.34
_diffrn_reflns_theta_max 28.34
_diffrn_reflns_theta_min 1.56
_diffrn_standards_decay_% 0
_diffrn_standards_interval_count 0
_diffrn_standards_number 0
_exptl_absorpt_coefficient_mu 6.244
_exptl_absorpt_correction_T_max 0.7454
_exptl_absorpt_correction_T_min 0.3681
_exptl_absorpt_correction_type multi-scan
_exptl_crystal_colour block
_exptl_crystal_density_diffrn 2.358
_exptl_crystal_density_method 'not measured'
_exptl_crystal_description black
_exptl_crystal_F_000 1832
_exptl_crystal_size_max 0.20
_exptl_crystal_size_mid 0.10
_exptl_crystal_size_min 0.05
_refine_diff_density_max 1.418
_refine_diff_density_min -0.824
_refine_diff_density_rms 0.194
_refine_ls_extinction_method none
_refine_ls_goodness_of_fit_ref 1.111
_refine_ls_hydrogen_treatment mixed
_refine_ls_matrix_type full
_refine_ls_number_parameters 199
_refine_ls_number_reflns 3188
_refine_ls_number_restraints 0
_refine_ls_restrained_S_all 1.111
_refine_ls_R_factor_all 0.1033
_refine_ls_R_factor_gt 0.0560
_refine_ls_shift/su_max 0.000
_refine_ls_shift/su_mean 0.000
_refine_ls_structure_factor_coef Fsqd
_refine_ls_weighting_details 'calc w=1/[\s^2^(Fo^2^)+(0.0831P)^2^+4.1204P] where P=(Fo^2^+2Fc^2^)/3'
_refine_ls_weighting_scheme calc
_refine_ls_wR_factor_gt 0.1499
_refine_ls_wR_factor_ref 0.1712
_reflns_number_gt 1935
_reflns_number_total 3188
_reflns_threshold_expression >2sigma(I)
_cod_data_source_file ic050118msi20050125_030518_2.cif
_cod_data_source_block a
_cod_depositor_comments
;
The following automatic conversions were performed:
'_exptl_absorpt_correction_type' value 'Multi-scan' changed to
'multi-scan' according to
'/home/saulius/struct/CIF-dictionaries/cif_core.dic' dictionary named
'cif_core.dic' version 2.4.1 from 2010-06-29.

Automatic conversion script
Id: cif_fix_enum 1527 2010-12-29 10:47:43Z saulius 
;
_cod_database_code 4308914

loop_
_symmetry_equiv_pos_as_xyz
'x, y, z'
'-x+1/2, -y, z+1/2'
'-x, y+1/2, -z+1/2'
'x+1/2, -y+1/2, -z'
'-x, -y, -z'
'x-1/2, y, -z-1/2'
'x, -y-1/2, z-1/2'
'-x-1/2, y-1/2, z'

loop_
_atom_site_label
_atom_site_type_symbol
_atom_site_fract_x
_atom_site_fract_y
_atom_site_fract_z
_atom_site_U_iso_or_equiv
_atom_site_adp_type
_atom_site_occupancy
_atom_site_symmetry_multiplicity
_atom_site_calc_flag
_atom_site_refinement_flags
_atom_site_disorder_assembly
_atom_site_disorder_group
Br1 Br 0.83385(6) 0.27342(10) 0.06347(3) 0.0358(2) Uani 1 1 d . . .
C1 C 0.6093(6) 0.2127(9) -0.0260(2) 0.0316(16) Uani 1 1 d . . .
H1A H 0.6116 0.1170 -0.0044 0.038 Uiso 1 1 calc R . .
C2 C 0.5988(6) 0.1906(9) -0.0788(2) 0.0257(15) Uani 1 1 d . . .
C3 C 0.5999(5) 0.4791(9) -0.0919(2) 0.0293(16) Uani 1 1 d . . .
H3A H 0.5953 0.5740 -0.1137 0.035 Uiso 1 1 calc R . .
C4 C 0.6091(6) 0.5047(9) -0.0399(2) 0.0308(16) Uani 1 1 d . . .
H4A H 0.6107 0.6177 -0.0275 0.037 Uiso 1 1 calc R . .
C5 C 0.5927(6) 0.0112(10) -0.1031(2) 0.0360(19) Uani 1 1 d . . .
C6 C 0.6233(6) 0.4940(9) 0.2235(2) 0.0261(15) Uani 1 1 d . . .
H6A H 0.6245 0.5901 0.2450 0.031 Uiso 1 1 calc R . .
C7 C 0.6288(6) 0.5159(9) 0.1709(2) 0.0274(16) Uani 1 1 d . . .
H7A H 0.6328 0.6277 0.1578 0.033 Uiso 1 1 calc R . .
C8 C 0.6223(6) 0.2246(8) 0.1589(2) 0.0254(15) Uani 1 1 d . . .
H8A H 0.6212 0.1292 0.1372 0.030 Uiso 1 1 calc R . .
C9 C 0.6172(5) 0.1974(8) 0.2111(2) 0.0225(14) Uani 1 1 d . . .
C10 C 0.6106(6) 0.0264(9) 0.2362(2) 0.0266(15) Uani 1 1 d . . .
Cu1 Cu 0.66386(8) 0.41641(13) 0.06450(3) 0.0358(3) Uani 1 1 d . . .
Cu2 Cu 0.61152(7) 0.25972(9) 0.31664(3) 0.0248(2) Uani 1 1 d . . .
N1 N 0.6160(5) 0.3745(7) -0.00673(19) 0.0271(13) Uani 1 1 d . . .
N2 N 0.5973(4) 0.3186(7) -0.11111(19) 0.0250(13) Uani 1 1 d . . .
N3 N 0.6163(4) 0.3360(7) 0.24328(19) 0.0233(12) Uani 1 1 d . . .
N4 N 0.6286(5) 0.3837(7) 0.13850(19) 0.0262(13) Uani 1 1 d . . .
O1 O 0.5975(4) 0.0120(6) -0.15251(16) 0.0317(12) Uani 1 1 d . . .
O2 O 0.5843(7) -0.1180(7) -0.0774(2) 0.072(2) Uani 1 1 d . . .
O3 O 0.6126(5) -0.1069(6) 0.21037(18) 0.0469(15) Uani 1 1 d . . .
O4 O 0.6036(4) 0.0304(6) 0.28531(16) 0.0302(11) Uani 1 1 d . . .
O1W O 0.7809(4) 0.2598(6) 0.3210(2) 0.0406(13) Uani 1 1 d . . .

loop_
_atom_site_aniso_label
_atom_site_aniso_U_11
_atom_site_aniso_U_22
_atom_site_aniso_U_33
_atom_site_aniso_U_23
_atom_site_aniso_U_13
_atom_site_aniso_U_12
Br1 0.0482(5) 0.0397(5) 0.0195(4) 0.0014(3) 0.0014(3) 0.0109(3)
C1 0.053(5) 0.033(4) 0.009(3) 0.004(3) 0.000(3) 0.002(4)
C2 0.041(4) 0.026(4) 0.010(3) -0.002(3) 0.000(3) 0.000(3)
C3 0.043(5) 0.026(4) 0.019(3) 0.003(3) -0.003(3) 0.001(3)
C4 0.048(5) 0.030(4) 0.014(3) -0.003(3) 0.001(3) 0.002(4)
C5 0.069(6) 0.023(4) 0.015(3) -0.001(3) 0.004(3) 0.003(4)
C6 0.051(4) 0.020(3) 0.007(3) 0.000(2) -0.003(3) 0.002(3)
C7 0.048(5) 0.021(3) 0.013(3) 0.008(3) 0.001(3) 0.003(3)
C8 0.044(4) 0.018(3) 0.015(3) -0.002(2) -0.002(3) -0.004(3)
C9 0.033(4) 0.020(3) 0.014(3) 0.004(2) -0.001(3) 0.003(3)
C10 0.045(4) 0.023(4) 0.012(3) 0.002(3) -0.002(3) 0.001(3)
Cu1 0.0536(6) 0.0459(6) 0.0079(4) -0.0001(4) 0.0002(4) 0.0055(4)
Cu2 0.0443(5) 0.0230(5) 0.0071(4) 0.0013(3) 0.0006(3) -0.0007(4)
N1 0.043(4) 0.026(3) 0.012(2) -0.001(2) -0.002(2) 0.003(3)
N2 0.045(4) 0.022(3) 0.008(2) 0.002(2) 0.003(2) -0.001(3)
N3 0.038(3) 0.021(3) 0.011(2) -0.001(2) 0.002(2) 0.003(2)
N4 0.038(3) 0.029(3) 0.011(2) 0.001(2) 0.000(2) 0.003(3)
O1 0.056(3) 0.027(3) 0.012(2) -0.0006(19) 0.000(2) -0.001(2)
O2 0.173(8) 0.022(3) 0.021(3) 0.005(2) -0.002(4) 0.002(4)
O3 0.102(5) 0.019(3) 0.019(3) 0.000(2) 0.001(3) -0.002(3)
O4 0.052(3) 0.029(3) 0.009(2) 0.0002(19) -0.002(2) -0.003(2)
O1W 0.045(3) 0.038(3) 0.039(3) 0.009(2) -0.001(2) 0.005(2)

loop_
_atom_type_symbol
_atom_type_description
_atom_type_scat_dispersion_real
_atom_type_scat_dispersion_imag
_atom_type_scat_source
C C 0.0033 0.0016 'International Tables Vol C Tables 4.2.6.8 and 6.1.1.4'
H H 0.0000 0.0000 'International Tables Vol C Tables 4.2.6.8 and 6.1.1.4'
N N 0.0061 0.0033 'International Tables Vol C Tables 4.2.6.8 and 6.1.1.4'
O O 0.0106 0.0060 'International Tables Vol C Tables 4.2.6.8 and 6.1.1.4'
Cu Cu 0.3201 1.2651 'International Tables Vol C Tables 4.2.6.8 and 6.1.1.4'
Br Br -0.2901 2.4595 'International Tables Vol C Tables 4.2.6.8 and 6.1.1.4'

loop_
_geom_angle_atom_site_label_1
_geom_angle_atom_site_label_2
_geom_angle_atom_site_label_3
_geom_angle
_geom_angle_site_symmetry_1
_geom_angle_site_symmetry_3
_geom_angle_publ_flag
Cu1 Br1 Cu1 116.88(4) . 8_755 ?
N1 C1 C2 119.2(6) . . ?
N2 C2 C1 123.5(6) . . ?
N2 C2 C5 114.6(6) . . ?
C1 C2 C5 121.9(6) . . ?
N2 C3 C4 120.3(6) . . ?
N1 C4 C3 122.7(6) . . ?
O2 C5 O1 124.3(7) . . ?
O2 C5 C2 121.5(6) . . ?
O1 C5 C2 114.2(6) . . ?
N3 C6 C7 120.1(6) . . ?
N4 C7 C6 122.6(6) . . ?
N4 C8 C9 122.3(6) . . ?
N3 C9 C8 119.5(6) . . ?
N3 C9 C10 115.2(5) . . ?
C8 C9 C10 125.3(6) . . ?
O3 C10 O4 124.7(6) . . ?
O3 C10 C9 120.0(6) . . ?
O4 C10 C9 115.3(6) . . ?
N1 Cu1 N4 143.9(3) . . ?
N1 Cu1 Br1 101.62(18) . . ?
N4 Cu1 Br1 99.33(17) . . ?
N1 Cu1 Br1 99.02(16) . 8_765 ?
N4 Cu1 Br1 97.92(16) . 8_765 ?
Br1 Cu1 Br1 115.63(4) . 8_765 ?
O1 Cu2 O4 171.5(2) 7_566 . ?
O1 Cu2 N2 82.7(2) 7_566 7_566 ?
O4 Cu2 N2 96.8(2) . 7_566 ?
O1 Cu2 N3 97.7(2) 7_566 . ?
O4 Cu2 N3 82.32(19) . . ?
N2 Cu2 N3 176.3(3) 7_566 . ?
O1 Cu2 O1W 94.2(2) 7_566 . ?
O4 Cu2 O1W 94.3(2) . . ?
N2 Cu2 O1W 92.6(2) 7_566 . ?
N3 Cu2 O1W 91.0(2) . . ?
C4 N1 C1 116.8(5) . . ?
C4 N1 Cu1 120.5(5) . . ?
C1 N1 Cu1 121.3(4) . . ?
C2 N2 C3 117.3(6) . . ?
C2 N2 Cu2 112.6(4) . 7_565 ?
C3 N2 Cu2 129.4(4) . 7_565 ?
C6 N3 C9 118.7(5) . . ?
C6 N3 Cu2 130.0(4) . . ?
C9 N3 Cu2 111.2(4) . . ?
C7 N4 C8 116.8(5) . . ?
C7 N4 Cu1 121.2(4) . . ?
C8 N4 Cu1 120.9(4) . . ?
C5 O1 Cu2 115.0(4) . 7_565 ?
C10 O4 Cu2 115.8(4) . . ?

loop_
_geom_bond_atom_site_label_1
_geom_bond_atom_site_label_2
_geom_bond_distance
_geom_bond_site_symmetry_2
_geom_bond_publ_flag
Br1 Cu1 2.4939(13) . ?
Br1 Cu1 2.7554(14) 8_755 ?
C1 N1 1.349(9) . ?
C1 C2 1.398(8) . ?
C2 N2 1.300(8) . ?
C2 C5 1.526(10) . ?
C3 N2 1.337(9) . ?
C3 C4 1.379(9) . ?
C4 N1 1.331(8) . ?
C5 O2 1.208(9) . ?
C5 O1 1.293(8) . ?
C6 N3 1.327(8) . ?
C6 C7 1.389(8) . ?
C7 N4 1.325(8) . ?
C8 N4 1.342(8) . ?
C8 C9 1.381(9) . ?
C9 N3 1.361(8) . ?
C9 C10 1.477(9) . ?
C10 O3 1.231(8) . ?
C10 O4 1.287(7) . ?
Cu1 N1 1.993(5) . ?
Cu1 N4 2.006(5) . ?
Cu1 Br1 2.7554(14) 8_765 ?
Cu2 O1 1.947(5) 7_566 ?
Cu2 O4 1.953(5) . ?
Cu2 N2 1.992(5) 7_566 ?
Cu2 N3 2.008(5) . ?
Cu2 O1W 2.231(6) . ?
N2 Cu2 1.992(5) 7_565 ?
O1 Cu2 1.947(5) 7_565 ?
